data_7031430
loop_
_publ_author_name
'Davies, Laura H.'
'Harrington, Ross W.'
'Clegg, William'
'Higham, Lee J.'

_publ_section_title
;
 (B)R2BodPR2: highly fluorescent alternatives to PPh3 and PhPCy2.
;
_journal_issue 36
_journal_name_full 'Dalton transactions (Cambridge, England : 2003)'
_journal_page_first 13485
_journal_page_last 13499
_journal_paper_doi 10.1039/c4dt00704b
_journal_volume 43
_journal_year 2014
_chemical_formula_moiety 'C79 H109 Ag B2 F6 N4 O2 P2'
_chemical_formula_sum 'C79 H109 Ag B2 F6 N4 O2 P2'
_chemical_formula_weight 1452.13
_chemical_name_systematic
;
 ?
;
_space_group_crystal_system monoclinic
_space_group_IT_number 15
_space_group_name_Hall '-C 2yc'
_space_group_name_H-M_alt 'C 1 2/c 1'
_symmetry_space_group_name_Hall '-C 2yc'
_symmetry_space_group_name_H-M 'C 1 2/c 1'
_atom_sites_solution_hydrogens geom
_atom_sites_solution_primary direct
_atom_sites_solution_secondary difmap
_audit_creation_method SHELXL-2013
_cell_angle_alpha 90
_cell_angle_beta 107.786(2)
_cell_angle_gamma 90
_cell_formula_units_Z 4
_cell_length_a 34.386(6)
_cell_length_b 10.3299(19)
_cell_length_c 24.444(5)
_cell_measurement_reflns_used 9975
_cell_measurement_temperature 150(2)
_cell_measurement_theta_max 27.33
_cell_measurement_theta_min 2.74
_cell_volume 8268(3)
_computing_cell_refinement 'Bruker APEX2'
_computing_data_collection 'Rigaku CrystalClear'
_computing_data_reduction 'Bruker APEX2'
_computing_molecular_graphics 'Bruker SHELXTL'
_computing_publication_material 'Bruker SHELXTL and local programs'
_computing_structure_refinement SHELXL-2013
_computing_structure_solution 'Bruker SHELXTL'
_diffrn_ambient_temperature 150(2)
_diffrn_measured_fraction_theta_full 0.998
_diffrn_measured_fraction_theta_max 0.867
_diffrn_measurement_device_type 'Rigaku Saturn 724+ on kappa diffractometer'
_diffrn_measurement_method 'wide-frame \w scans'
_diffrn_radiation_type synchrotron
_diffrn_radiation_wavelength 0.6889
_diffrn_reflns_av_R_equivalents 0.1189
_diffrn_reflns_av_unetI/netI 0.1489
_diffrn_reflns_Laue_measured_fraction_full 0.998
_diffrn_reflns_Laue_measured_fraction_max 0.867
_diffrn_reflns_limit_h_max 40
_diffrn_reflns_limit_h_min -42
_diffrn_reflns_limit_k_max 10
_diffrn_reflns_limit_k_min -13
_diffrn_reflns_limit_l_max 30
_diffrn_reflns_limit_l_min -32
_diffrn_reflns_number 35858
_diffrn_reflns_point_group_measured_fraction_full 0.998
_diffrn_reflns_point_group_measured_fraction_max 0.867
_diffrn_reflns_theta_full 24.415
_diffrn_reflns_theta_max 27.596
_diffrn_reflns_theta_min 2.816
_diffrn_source 'Diamond beamline I19'
_exptl_absorpt_coefficient_mu 0.285
_exptl_absorpt_correction_T_max 0.995
_exptl_absorpt_correction_T_min 0.970
_exptl_absorpt_correction_type multi-scan
_exptl_absorpt_process_details SADABS
_exptl_crystal_colour orange
_exptl_crystal_density_diffrn 1.167
_exptl_crystal_density_method 'not measured'
_exptl_crystal_description plate
_exptl_crystal_F_000 3072
_exptl_crystal_size_max 0.100
_exptl_crystal_size_mid 0.100
_exptl_crystal_size_min 0.020
_refine_diff_density_max 0.820
_refine_diff_density_min -0.846
_refine_diff_density_rms 0.087
_refine_ls_extinction_method none
_refine_ls_goodness_of_fit_ref 1.019
_refine_ls_hydrogen_treatment constr
_refine_ls_matrix_type full
_refine_ls_number_parameters 494
_refine_ls_number_reflns 9121
_refine_ls_number_restraints 180
_refine_ls_restrained_S_all 1.029
_refine_ls_R_factor_all 0.1893
_refine_ls_R_factor_gt 0.0839
_refine_ls_shift/su_max 0.001
_refine_ls_shift/su_mean 0.000
_refine_ls_structure_factor_coef Fsqd
_refine_ls_weighting_details
;
 w=1/[\s^2^(Fo^2^)+(0.0965P)^2^+13.8223P]
 where P=(Fo^2^+2Fc^2^)/3
;
_refine_ls_weighting_scheme calc
_refine_ls_wR_factor_gt 0.1797
_refine_ls_wR_factor_ref 0.2293
_reflns_Friedel_coverage 0.000
_reflns_number_gt 4487
_reflns_number_total 9121
_reflns_threshold_expression 'I > 2\s(I)'
_cod_data_source_file c4dt00704b2.cif
_cod_data_source_block ljh143
_cod_depositor_comments 'Adding full bibliography for 7031428--7031437.cif.'
_cod_database_code 7031430
_shelx_space_group_comment
;
The symmetry employed for this shelxl refinement is uniquely defined
by the following loop, which should always be used as a source of
symmetry information in preference to the above space-group names.
They are only intended as comments.
;
_shelx_estimated_absorpt_t_min 0.972
_shelx_estimated_absorpt_t_max 0.994
_shelxl_version_number 2013-2

loop_
_space_group_symop_operation_xyz
'x, y, z'
'-x, y, -z+1/2'
'x+1/2, y+1/2, z'
'-x+1/2, y+1/2, -z+1/2'
'-x, -y, -z'
'x, -y, z-1/2'
'-x+1/2, -y+1/2, -z'
'x+1/2, -y+1/2, z-1/2'

loop_
_atom_site_label
_atom_site_type_symbol
_atom_site_fract_x
_atom_site_fract_y
_atom_site_fract_z
_atom_site_U_iso_or_equiv
_atom_site_adp_type
_atom_site_occupancy
_atom_site_site_symmetry_order
_atom_site_calc_flag
_atom_site_refinement_flags_posn
_atom_site_refinement_flags_adp
_atom_site_refinement_flags_occupancy
_atom_site_disorder_assembly
_atom_site_disorder_group
Ag Ag 0.5000 0.20053(5) 0.2500 0.0511(3) Uani 1 2 d S T P . .
P P 0.43573(4) 0.12479(12) 0.25742(6) 0.0314(3) Uani 1 1 d . . . . .
N1 N 0.30209(13) 0.7395(4) 0.32254(18) 0.0399(11) Uani 1 1 d . . . . .
N2 N 0.31096(14) 0.6091(5) 0.41238(18) 0.0515(13) Uani 1 1 d . . . . .
B B 0.2915(2) 0.7399(7) 0.3811(3) 0.0502(18) Uani 1 1 d . . . . .
C1 C 0.29184(16) 0.8303(5) 0.2818(3) 0.0455(14) Uani 1 1 d . . . . .
C2 C 0.30446(16) 0.7920(5) 0.2341(2) 0.0441(14) Uani 1 1 d . . . . .
C3 C 0.32340(16) 0.6734(5) 0.2469(2) 0.0401(13) Uani 1 1 d . . . . .
C4 C 0.32208(15) 0.6394(5) 0.3030(2) 0.0360(12) Uani 1 1 d . . . . .
C5 C 0.33740(15) 0.5334(5) 0.3375(2) 0.0391(13) Uani 1 1 d . . . . .
C6 C 0.33329(16) 0.5175(6) 0.3914(2) 0.0465(15) Uani 1 1 d . . . . .
C7 C 0.34652(19) 0.4179(7) 0.4336(3) 0.0606(18) Uani 1 1 d . . . . .
C8 C 0.3320(2) 0.4488(8) 0.4782(2) 0.072(2) Uani 1 1 d . . . . .
C9 C 0.3106(2) 0.5664(7) 0.4642(3) 0.068(2) Uani 1 1 d . . . . .
C10 C 0.27157(19) 0.9566(6) 0.2866(3) 0.0583(17) Uani 1 1 d . . . . .
H10A H 0.2659 0.9602 0.3235 0.087 Uiso 1 1 calc R U . . .
H10B H 0.2459 0.9639 0.2552 0.087 Uiso 1 1 calc R U . . .
H10C H 0.2897 1.0283 0.2843 0.087 Uiso 1 1 calc R U . . .
C11 C 0.2965(2) 0.8685(7) 0.1789(3) 0.0635(18) Uani 1 1 d . . . . .
H11A H 0.2952 0.9618 0.1875 0.076 Uiso 1 1 calc R U . . .
H11B H 0.3196 0.8557 0.1633 0.076 Uiso 1 1 calc R U . . .
C12 C 0.2586(2) 0.8307(8) 0.1355(3) 0.083(2) Uani 1 1 d . . . . .
H12A H 0.2552 0.8818 0.1006 0.125 Uiso 1 1 calc R U . . .
H12B H 0.2355 0.8464 0.1501 0.125 Uiso 1 1 calc R U . . .
H12C H 0.2598 0.7385 0.1266 0.125 Uiso 1 1 calc R U . . .
C13 C 0.34154(19) 0.5990(6) 0.2083(2) 0.0566(16) Uani 1 1 d . . . . .
H13A H 0.3378 0.6475 0.1726 0.085 Uiso 1 1 calc R U . . .
H13B H 0.3279 0.5148 0.1995 0.085 Uiso 1 1 calc R U . . .
H13C H 0.3708 0.5859 0.2275 0.085 Uiso 1 1 calc R U . . .
C14 C 0.3708(2) 0.2980(7) 0.4307(3) 0.073(2) Uani 1 1 d . . . . .
H14A H 0.3755 0.2481 0.4662 0.109 Uiso 1 1 calc R U . . .
H14B H 0.3972 0.3230 0.4261 0.109 Uiso 1 1 calc R U . . .
H14C H 0.3557 0.2450 0.3978 0.109 Uiso 1 1 calc R U . . .
C15 C 0.3378(3) 0.3758(11) 0.5326(4) 0.113(4) Uani 1 1 d . . . . .
H15A H 0.3361 0.4356 0.5635 0.136 Uiso 1 1 calc R U . . .
H15B H 0.3650 0.3342 0.5447 0.136 Uiso 1 1 calc R U . . .
C16 C 0.3050(4) 0.2751(18) 0.5225(6) 0.227(10) Uani 1 1 d . . . . .
H16A H 0.3082 0.2266 0.5581 0.341 Uiso 1 1 calc R U . . .
H16B H 0.3072 0.2156 0.4924 0.341 Uiso 1 1 calc R U . . .
H16C H 0.2782 0.3171 0.5105 0.341 Uiso 1 1 calc R U . . .
C17 C 0.2884(2) 0.6344(9) 0.5009(3) 0.089(3) Uani 1 1 d . . . . .
H17A H 0.2763 0.7151 0.4822 0.133 Uiso 1 1 calc R U . . .
H17B H 0.3077 0.6540 0.5387 0.133 Uiso 1 1 calc R U . . .
H17C H 0.2667 0.5780 0.5057 0.133 Uiso 1 1 calc R U . . .
C18 C 0.36044(16) 0.4323(5) 0.3163(2) 0.0373(13) Uani 1 1 d . . . . .
C19 C 0.40191(16) 0.4465(5) 0.3268(2) 0.0426(14) Uani 1 1 d . . . . .
H19 H 0.4155 0.5201 0.3471 0.051 Uiso 1 1 calc R U . . .
C20 C 0.42383(16) 0.3528(5) 0.3076(2) 0.0403(13) Uani 1 1 d . . . . .
H20 H 0.4524 0.3636 0.3145 0.048 Uiso 1 1 calc R U . . .
C21 C 0.40457(14) 0.2443(5) 0.2788(2) 0.0323(11) Uani 1 1 d . . . . .
C22 C 0.36236(15) 0.2321(5) 0.2679(2) 0.0402(13) Uani 1 1 d . . . . .
H22 H 0.3485 0.1588 0.2476 0.048 Uiso 1 1 calc R U . . .
C23 C 0.34077(15) 0.3261(5) 0.2865(2) 0.0398(13) Uani 1 1 d . . . . .
H23 H 0.3121 0.3173 0.2786 0.048 Uiso 1 1 calc R U . . .
C24 C 0.3149(2) 0.8609(7) 0.4202(3) 0.075(2) Uani 1 1 d . . . . .
H24A H 0.3055 0.8692 0.4541 0.112 Uiso 1 1 calc R U . . .
H24B H 0.3087 0.9408 0.3976 0.112 Uiso 1 1 calc R U . . .
H24C H 0.3444 0.8455 0.4325 0.112 Uiso 1 1 calc R U . . .
C25 C 0.24232(18) 0.7319(6) 0.3680(3) 0.0556(17) Uani 1 1 d . . . . .
H25A H 0.2312 0.6637 0.3396 0.083 Uiso 1 1 calc R U . . .
H25B H 0.2300 0.8152 0.3529 0.083 Uiso 1 1 calc R U . . .
H25C H 0.2361 0.7119 0.4036 0.083 Uiso 1 1 calc R U . . .
C26 C 0.40349(16) 0.0573(5) 0.1897(2) 0.0435(14) Uani 1 1 d . . . . .
H26 H 0.3778 0.0242 0.1957 0.052 Uiso 1 1 calc R U . . .
C27 C 0.3925(2) 0.1611(7) 0.1444(3) 0.078(2) Uani 1 1 d . . . . .
H27A H 0.4178 0.2030 0.1418 0.093 Uiso 1 1 calc R U . . .
H27B H 0.3758 0.2280 0.1556 0.093 Uiso 1 1 calc R U . . .
C28 C 0.3686(3) 0.1061(9) 0.0852(3) 0.110(3) Uani 1 1 d . . . . .
H28A H 0.3421 0.0710 0.0867 0.132 Uiso 1 1 calc R U . . .
H28B H 0.3629 0.1762 0.0563 0.132 Uiso 1 1 calc R U . . .
C29 C 0.3927(3) -0.0002(8) 0.0676(3) 0.089(3) Uani 1 1 d . . . . .
H29A H 0.3766 -0.0358 0.0299 0.106 Uiso 1 1 calc R U . . .
H29B H 0.4184 0.0357 0.0639 0.106 Uiso 1 1 calc R U . . .
C30 C 0.4021(2) -0.1062(7) 0.1119(3) 0.072(2) Uani 1 1 d . . . . .
H30A H 0.4187 -0.1737 0.1007 0.086 Uiso 1 1 calc R U . . .
H30B H 0.3763 -0.1467 0.1130 0.086 Uiso 1 1 calc R U . . .
C31 C 0.42524(17) -0.0555(5) 0.1716(2) 0.0471(14) Uani 1 1 d . . . . .
H31A H 0.4286 -0.1266 0.1998 0.056 Uiso 1 1 calc R U . . .
H31B H 0.4528 -0.0273 0.1719 0.056 Uiso 1 1 calc R U . . .
C32 C 0.44368(15) -0.0018(5) 0.3130(2) 0.0383(13) Uani 1 1 d . . . . .
H32 H 0.4597 -0.0723 0.3018 0.046 Uiso 1 1 calc R U . . .
C33 C 0.47001(18) 0.0495(6) 0.3701(2) 0.0497(15) Uani 1 1 d . . . . .
H33A H 0.4552 0.1192 0.3832 0.060 Uiso 1 1 calc R U . . .
H33B H 0.4953 0.0872 0.3655 0.060 Uiso 1 1 calc R U . . .
C34 C 0.4812(2) -0.0566(8) 0.4152(3) 0.077(2) Uani 1 1 d . . . . .
H34A H 0.4977 -0.1233 0.4035 0.092 Uiso 1 1 calc R U . . .
H34B H 0.4979 -0.0196 0.4523 0.092 Uiso 1 1 calc R U . . .
C35 C 0.4435(3) -0.1183(8) 0.4227(3) 0.089(2) Uani 1 1 d . . . . .
H35A H 0.4515 -0.1892 0.4512 0.107 Uiso 1 1 calc R U . . .
H35B H 0.4280 -0.0533 0.4372 0.107 Uiso 1 1 calc R U . . .
C36 C 0.4172(2) -0.1713(6) 0.3664(4) 0.078(2) Uani 1 1 d . . . . .
H36A H 0.3921 -0.2091 0.3716 0.094 Uiso 1 1 calc R U . . .
H36B H 0.4321 -0.2412 0.3535 0.094 Uiso 1 1 calc R U . . .
C37 C 0.40525(18) -0.0654(6) 0.3198(3) 0.0551(16) Uani 1 1 d . . . . .
H37A H 0.3891 -0.1040 0.2828 0.066 Uiso 1 1 calc R U . . .
H37B H 0.3882 0.0009 0.3308 0.066 Uiso 1 1 calc R U . . .
O1 O 0.5079(4) 0.4238(6) 0.2644(4) 0.052(3) Uani 0.5 1 d D U P A -1
O2 O 0.4718(3) 0.3188(8) 0.1460(3) 0.059(2) Uani 0.5 1 d D U P A -1
C38 C 0.5077(6) 0.6458(11) 0.2708(6) 0.085(4) Uani 0.5 1 d D U P A -1
C39 C 0.4963(5) 0.5214(9) 0.2351(5) 0.055(3) Uani 0.5 1 d D U P A -1
C40 C 0.4789(4) 0.5389(12) 0.1762(5) 0.073(4) Uani 0.5 1 d D U P A -1
H40 H 0.4746 0.6249 0.1618 0.088 Uiso 0.5 1 calc R U P A -1
C41 C 0.4674(6) 0.4362(13) 0.1370(6) 0.100(5) Uani 0.5 1 d D U P A -1
C42 C 0.4544(8) 0.4621(18) 0.0721(7) 0.172(6) Uani 0.5 1 d D U P A -1
F1 F 0.5032(8) 0.7549(7) 0.2395(8) 0.095(5) Uani 0.5 1 d D U P A -1
F2 F 0.4867(5) 0.6598(10) 0.3044(6) 0.157(5) Uani 0.5 1 d D U P A -1
F3 F 0.5468(4) 0.6443(9) 0.3045(5) 0.144(4) Uani 0.5 1 d D U P A -1
F4 F 0.4824(6) 0.4158(18) 0.0458(6) 0.233(7) Uani 0.5 1 d D U P A -1
F5 F 0.4238(5) 0.3952(13) 0.0444(5) 0.200(6) Uani 0.5 1 d D U P A -1
F6 F 0.4450(6) 0.5862(11) 0.0591(5) 0.198(6) Uani 0.5 1 d D U P A -1

loop_
_atom_site_aniso_label
_atom_site_aniso_U_11
_atom_site_aniso_U_22
_atom_site_aniso_U_33
_atom_site_aniso_U_23
_atom_site_aniso_U_13
_atom_site_aniso_U_12
Ag 0.0368(4) 0.0260(3) 0.1025(6) 0.000 0.0392(4) 0.000
P 0.0238(7) 0.0282(7) 0.0443(8) -0.0113(6) 0.0136(6) -0.0005(5)
N1 0.035(2) 0.046(3) 0.034(2) -0.011(2) 0.004(2) 0.012(2)
N2 0.053(3) 0.076(4) 0.026(2) -0.002(2) 0.012(2) 0.032(3)
B 0.054(4) 0.054(4) 0.041(4) -0.010(3) 0.013(3) 0.021(3)
C1 0.031(3) 0.047(3) 0.052(4) -0.007(3) 0.003(3) 0.003(3)
C2 0.036(3) 0.048(3) 0.049(3) -0.003(3) 0.014(3) -0.003(3)
C3 0.033(3) 0.047(3) 0.043(3) -0.011(3) 0.015(2) -0.001(2)
C4 0.029(3) 0.045(3) 0.033(3) -0.013(3) 0.009(2) 0.006(2)
C5 0.030(3) 0.050(3) 0.036(3) -0.012(3) 0.008(2) 0.010(2)
C6 0.037(3) 0.059(4) 0.042(3) -0.004(3) 0.010(3) 0.023(3)
C7 0.048(4) 0.086(5) 0.048(4) 0.009(3) 0.015(3) 0.035(4)
C8 0.070(5) 0.110(6) 0.036(3) 0.023(4) 0.018(3) 0.054(4)
C9 0.067(4) 0.100(5) 0.040(4) 0.004(4) 0.019(3) 0.046(4)
C10 0.047(4) 0.048(4) 0.073(4) 0.000(3) 0.009(3) 0.018(3)
C11 0.062(4) 0.064(4) 0.068(4) 0.009(4) 0.025(4) 0.006(4)
C12 0.070(5) 0.128(7) 0.053(4) 0.019(4) 0.019(4) 0.001(5)
C13 0.057(4) 0.074(4) 0.046(3) -0.001(3) 0.026(3) 0.007(3)
C14 0.075(5) 0.082(5) 0.063(4) 0.023(4) 0.024(4) 0.051(4)
C15 0.097(7) 0.180(10) 0.076(5) 0.051(6) 0.048(5) 0.080(7)
C16 0.112(9) 0.42(3) 0.172(12) 0.206(15) 0.076(9) 0.092(13)
C17 0.095(6) 0.132(7) 0.047(4) -0.004(4) 0.034(4) 0.049(5)
C18 0.039(3) 0.036(3) 0.040(3) -0.009(2) 0.015(2) 0.007(2)
C19 0.032(3) 0.038(3) 0.056(4) -0.018(3) 0.011(3) -0.002(2)
C20 0.033(3) 0.033(3) 0.058(4) -0.012(3) 0.017(3) -0.005(2)
C21 0.027(3) 0.035(3) 0.039(3) -0.012(2) 0.017(2) -0.002(2)
C22 0.025(3) 0.042(3) 0.052(3) -0.019(3) 0.011(2) -0.003(2)
C23 0.021(3) 0.048(3) 0.049(3) -0.014(3) 0.009(2) 0.007(2)
C24 0.072(5) 0.084(5) 0.060(4) -0.033(4) 0.008(4) 0.013(4)
C25 0.055(4) 0.063(4) 0.049(4) -0.003(3) 0.015(3) 0.030(3)
C26 0.029(3) 0.050(3) 0.050(3) -0.022(3) 0.010(3) 0.004(3)
C27 0.094(6) 0.080(5) 0.046(4) -0.013(4) 0.001(4) 0.040(4)
C28 0.126(8) 0.135(8) 0.045(4) -0.026(5) -0.011(4) 0.057(6)
C29 0.096(6) 0.113(7) 0.047(4) -0.035(5) 0.009(4) 0.019(5)
C30 0.057(4) 0.084(5) 0.074(5) -0.050(4) 0.018(4) -0.001(4)
C31 0.045(3) 0.045(3) 0.052(4) -0.024(3) 0.016(3) 0.001(3)
C32 0.036(3) 0.036(3) 0.046(3) -0.007(3) 0.017(3) -0.002(2)
C33 0.053(4) 0.058(4) 0.040(3) -0.006(3) 0.017(3) -0.010(3)
C34 0.078(5) 0.091(5) 0.064(5) 0.009(4) 0.026(4) -0.013(4)
C35 0.110(7) 0.087(6) 0.077(5) 0.025(5) 0.039(5) -0.005(5)
C36 0.080(5) 0.054(4) 0.117(7) 0.009(4) 0.054(5) -0.022(4)
C37 0.046(4) 0.047(4) 0.079(4) -0.002(3) 0.028(3) -0.014(3)
O1 0.048(8) 0.026(3) 0.086(9) -0.002(4) 0.029(6) -0.007(3)
O2 0.059(5) 0.056(4) 0.053(5) 0.006(4) 0.003(4) 0.018(4)
C38 0.114(8) 0.029(4) 0.109(8) -0.005(4) 0.028(6) -0.007(5)
C39 0.040(6) 0.035(4) 0.093(7) 0.005(4) 0.026(6) -0.003(5)
C40 0.080(9) 0.041(6) 0.090(6) 0.009(4) 0.013(6) 0.020(5)
C41 0.129(11) 0.056(5) 0.086(6) 0.010(4) -0.012(6) 0.030(6)
C42 0.283(14) 0.102(8) 0.080(7) 0.020(6) -0.020(7) 0.039(8)
F1 0.091(8) 0.037(3) 0.147(11) 0.004(5) 0.019(8) -0.018(6)
F2 0.246(11) 0.067(6) 0.201(10) -0.048(7) 0.131(9) -0.025(7)
F3 0.145(7) 0.053(5) 0.187(9) -0.015(6) -0.018(6) -0.013(5)
F4 0.322(15) 0.228(15) 0.112(9) -0.029(9) 0.010(9) 0.033(11)
F5 0.286(13) 0.139(9) 0.095(7) 0.035(6) -0.063(8) 0.025(9)
F6 0.346(17) 0.111(7) 0.084(7) 0.035(6) -0.013(8) 0.068(8)

loop_
_atom_type_symbol
_atom_type_description
_atom_type_scat_dispersion_real
_atom_type_scat_dispersion_imag
_atom_type_scat_source
C C 0.0029 0.0015 'International Tables Vol C Tables 4.2.6.8 and 6.1.1.4'
H H 0.0000 0.0000 'International Tables Vol C Tables 4.2.6.8 and 6.1.1.4'
B B 0.0014 0.0006 'International Tables Vol C Tables 4.2.6.8 and 6.1.1.4'
N N 0.0057 0.0031 'International Tables Vol C Tables 4.2.6.8 and 6.1.1.4'
O O 0.0101 0.0057 'International Tables Vol C Tables 4.2.6.8 and 6.1.1.4'
F F 0.0165 0.0096 'International Tables Vol C Tables 4.2.6.8 and 6.1.1.4'
P P 0.0833 0.0894 'International Tables Vol C Tables 4.2.6.8 and 6.1.1.4'
Ag Ag -1.1763 1.0461 'International Tables Vol C Tables 4.2.6.8 and 6.1.1.4'

loop_
_geom_angle_atom_site_label_1
_geom_angle_atom_site_label_2
_geom_angle_atom_site_label_3
_geom_angle
_geom_angle_site_symmetry_1
_geom_angle_site_symmetry_3
P Ag P 141.99(7) . 2_655
P Ag O1 112.2(4) . .
P Ag O1 105.4(3) 2_655 .
P Ag O2 98.22(19) . .
P Ag O2 98.62(18) 2_655 .
O1 Ag O2 71.9(3) . .
Ag P C21 115.98(17) . .
Ag P C26 111.93(18) . .
Ag P C32 110.70(17) . .
C21 P C26 105.8(2) . .
C21 P C32 103.8(2) . .
C26 P C32 108.0(3) . .
B N1 C1 126.4(4) . .
B N1 C4 125.6(5) . .
C1 N1 C4 108.0(4) . .
B N2 C6 126.1(4) . .
B N2 C9 127.4(5) . .
C6 N2 C9 106.5(5) . .
N1 B N2 104.7(4) . .
N1 B C24 109.0(6) . .
N1 B C25 109.5(5) . .
N2 B C24 108.1(5) . .
N2 B C25 108.1(6) . .
C24 B C25 116.8(5) . .
N1 C1 C2 109.9(5) . .
N1 C1 C10 125.1(5) . .
C2 C1 C10 125.0(6) . .
C1 C2 C3 107.7(5) . .
C1 C2 C11 124.7(5) . .
C3 C2 C11 127.6(5) . .
C2 C3 C4 106.5(4) . .
C2 C3 C13 125.1(5) . .
C4 C3 C13 128.4(5) . .
N1 C4 C3 107.9(4) . .
N1 C4 C5 120.7(4) . .
C3 C4 C5 131.4(5) . .
C4 C5 C6 123.1(5) . .
C4 C5 C18 119.0(4) . .
C6 C5 C18 118.0(5) . .
N2 C6 C5 119.6(5) . .
N2 C6 C7 108.0(5) . .
C5 C6 C7 132.3(5) . .
C6 C7 C8 107.1(5) . .
C6 C7 C14 128.0(5) . .
C8 C7 C14 124.9(6) . .
C7 C8 C9 107.3(5) . .
C7 C8 C15 127.8(6) . .
C9 C8 C15 124.9(6) . .
N2 C9 C8 111.0(5) . .
N2 C9 C17 123.8(6) . .
C8 C9 C17 125.1(6) . .
C1 C10 H10A 109.5 . .
C1 C10 H10B 109.5 . .
C1 C10 H10C 109.5 . .
H10A C10 H10B 109.5 . .
H10A C10 H10C 109.5 . .
H10B C10 H10C 109.5 . .
C2 C11 H11A 109.1 . .
C2 C11 H11B 109.1 . .
C2 C11 C12 112.7(6) . .
H11A C11 H11B 107.8 . .
H11A C11 C12 109.1 . .
H11B C11 C12 109.1 . .
C11 C12 H12A 109.5 . .
C11 C12 H12B 109.5 . .
C11 C12 H12C 109.5 . .
H12A C12 H12B 109.5 . .
H12A C12 H12C 109.5 . .
H12B C12 H12C 109.5 . .
C3 C13 H13A 109.5 . .
C3 C13 H13B 109.5 . .
C3 C13 H13C 109.5 . .
H13A C13 H13B 109.5 . .
H13A C13 H13C 109.5 . .
H13B C13 H13C 109.5 . .
C7 C14 H14A 109.5 . .
C7 C14 H14B 109.5 . .
C7 C14 H14C 109.5 . .
H14A C14 H14B 109.5 . .
H14A C14 H14C 109.5 . .
H14B C14 H14C 109.5 . .
C8 C15 H15A 110.0 . .
C8 C15 H15B 110.0 . .
C8 C15 C16 108.5(8) . .
H15A C15 H15B 108.4 . .
H15A C15 C16 110.0 . .
H15B C15 C16 110.0 . .
C15 C16 H16A 109.5 . .
C15 C16 H16B 109.5 . .
C15 C16 H16C 109.5 . .
H16A C16 H16B 109.5 . .
H16A C16 H16C 109.5 . .
H16B C16 H16C 109.5 . .
C9 C17 H17A 109.5 . .
C9 C17 H17B 109.5 . .
C9 C17 H17C 109.5 . .
H17A C17 H17B 109.5 . .
H17A C17 H17C 109.5 . .
H17B C17 H17C 109.5 . .
C5 C18 C19 119.3(5) . .
C5 C18 C23 120.9(5) . .
C19 C18 C23 119.8(4) . .
C18 C19 H19 120.0 . .
C18 C19 C20 119.9(5) . .
H19 C19 C20 120.0 . .
C19 C20 H20 119.6 . .
C19 C20 C21 120.8(5) . .
H20 C20 C21 119.6 . .
P C21 C20 117.8(4) . .
P C21 C22 123.6(4) . .
C20 C21 C22 118.6(4) . .
C21 C22 H22 119.8 . .
C21 C22 C23 120.3(5) . .
H22 C22 C23 119.8 . .
C18 C23 C22 120.6(5) . .
C18 C23 H23 119.7 . .
C22 C23 H23 119.7 . .
B C24 H24A 109.5 . .
B C24 H24B 109.5 . .
B C24 H24C 109.5 . .
H24A C24 H24B 109.5 . .
H24A C24 H24C 109.5 . .
H24B C24 H24C 109.5 . .
B C25 H25A 109.5 . .
B C25 H25B 109.5 . .
B C25 H25C 109.5 . .
H25A C25 H25B 109.5 . .
H25A C25 H25C 109.5 . .
H25B C25 H25C 109.5 . .
P C26 H26 108.5 . .
P C26 C27 110.0(4) . .
P C26 C31 109.9(4) . .
H26 C26 C27 108.5 . .
H26 C26 C31 108.5 . .
C27 C26 C31 111.5(5) . .
C26 C27 H27A 109.3 . .
C26 C27 H27B 109.3 . .
C26 C27 C28 111.8(6) . .
H27A C27 H27B 107.9 . .
H27A C27 C28 109.3 . .
H27B C27 C28 109.3 . .
C27 C28 H28A 109.5 . .
C27 C28 H28B 109.5 . .
C27 C28 C29 110.7(6) . .
H28A C28 H28B 108.1 . .
H28A C28 C29 109.5 . .
H28B C28 C29 109.5 . .
C28 C29 H29A 109.7 . .
C28 C29 H29B 109.7 . .
C28 C29 C30 109.9(6) . .
H29A C29 H29B 108.2 . .
H29A C29 C30 109.7 . .
H29B C29 C30 109.7 . .
C29 C30 H30A 109.2 . .
C29 C30 H30B 109.2 . .
C29 C30 C31 111.9(6) . .
H30A C30 H30B 107.9 . .
H30A C30 C31 109.2 . .
H30B C30 C31 109.2 . .
C26 C31 C30 112.5(5) . .
C26 C31 H31A 109.1 . .
C26 C31 H31B 109.1 . .
C30 C31 H31A 109.1 . .
C30 C31 H31B 109.1 . .
H31A C31 H31B 107.8 . .
P C32 H32 106.5 . .
P C32 C33 110.1(4) . .
P C32 C37 116.5(4) . .
H32 C32 C33 106.5 . .
H32 C32 C37 106.5 . .
C33 C32 C37 110.1(4) . .
C32 C33 H33A 109.3 . .
C32 C33 H33B 109.3 . .
C32 C33 C34 111.4(5) . .
H33A C33 H33B 108.0 . .
H33A C33 C34 109.3 . .
H33B C33 C34 109.3 . .
C33 C34 H34A 109.4 . .
C33 C34 H34B 109.4 . .
C33 C34 C35 111.0(6) . .
H34A C34 H34B 108.0 . .
H34A C34 C35 109.4 . .
H34B C34 C35 109.4 . .
C34 C35 H35A 109.6 . .
C34 C35 H35B 109.6 . .
C34 C35 C36 110.2(6) . .
H35A C35 H35B 108.1 . .
H35A C35 C36 109.6 . .
H35B C35 C36 109.6 . .
C35 C36 H36A 109.3 . .
C35 C36 H36B 109.3 . .
C35 C36 C37 111.6(6) . .
H36A C36 H36B 108.0 . .
H36A C36 C37 109.3 . .
H36B C36 C37 109.3 . .
C32 C37 C36 110.0(5) . .
C32 C37 H37A 109.7 . .
C32 C37 H37B 109.7 . .
C36 C37 H37A 109.7 . .
C36 C37 H37B 109.7 . .
H37A C37 H37B 108.2 . .
Ag O1 C39 135.9(7) . .
Ag O2 C41 126.7(8) . .
C39 C38 F1 114.4(12) . .
C39 C38 F2 111.7(15) . .
C39 C38 F3 111.8(13) . .
F1 C38 F2 106.7(16) . .
F1 C38 F3 106.1(17) . .
F2 C38 F3 105.5(14) . .
O1 C39 C38 111.9(10) . .
O1 C39 C40 132.0(11) . .
C38 C39 C40 115.7(10) . .
C39 C40 H40 118.3 . .
C39 C40 C41 123.4(12) . .
H40 C40 C41 118.3 . .
O2 C41 C40 129.0(12) . .
O2 C41 C42 109.7(12) . .
C40 C41 C42 120.4(13) . .
C41 C42 F4 113.1(17) . .
C41 C42 F5 112.7(18) . .
C41 C42 F6 112.6(14) . .
F4 C42 F5 98.4(16) . .
F4 C42 F6 111.9(19) . .
F5 C42 F6 107.1(18) . .

loop_
_geom_bond_atom_site_label_1
_geom_bond_atom_site_label_2
_geom_bond_distance
_geom_bond_site_symmetry_2
Ag P 2.4028(13) .
Ag P 2.4028(13) 2_655
Ag O1 2.337(6) .
Ag O2 2.718(8) .
P C21 1.813(5) .
P C26 1.826(5) .
P C32 1.844(5) .
N1 B 1.581(8) .
N1 C1 1.336(7) .
N1 C4 1.403(6) .
N2 B 1.595(8) .
N2 C6 1.411(6) .
N2 C9 1.344(7) .
B C24 1.628(10) .
B C25 1.625(9) .
C1 C2 1.417(8) .
C1 C10 1.502(8) .
C2 C3 1.377(7) .
C2 C11 1.515(8) .
C3 C4 1.430(7) .
C3 C13 1.493(7) .
C4 C5 1.384(7) .
C5 C6 1.377(7) .
C5 C18 1.496(7) .
C6 C7 1.429(8) .
C7 C8 1.368(8) .
C7 C14 1.508(8) .
C8 C9 1.407(9) .
C8 C15 1.489(10) .
C9 C17 1.519(8) .
C10 H10A 0.980 .
C10 H10B 0.980 .
C10 H10C 0.980 .
C11 H11A 0.990 .
C11 H11B 0.990 .
C11 C12 1.461(9) .
C12 H12A 0.980 .
C12 H12B 0.980 .
C12 H12C 0.980 .
C13 H13A 0.980 .
C13 H13B 0.980 .
C13 H13C 0.980 .
C14 H14A 0.980 .
C14 H14B 0.980 .
C14 H14C 0.980 .
C15 H15A 0.990 .
C15 H15B 0.990 .
C15 C16 1.498(18) .
C16 H16A 0.980 .
C16 H16B 0.980 .
C16 H16C 0.980 .
C17 H17A 0.980 .
C17 H17B 0.980 .
C17 H17C 0.980 .
C18 C19 1.377(7) .
C18 C23 1.375(7) .
C19 H19 0.950 .
C19 C20 1.393(7) .
C20 H20 0.950 .
C20 C21 1.381(7) .
C21 C22 1.399(7) .
C22 H22 0.950 .
C22 C23 1.381(7) .
C23 H23 0.950 .
C24 H24A 0.980 .
C24 H24B 0.980 .
C24 H24C 0.980 .
C25 H25A 0.980 .
C25 H25B 0.980 .
C25 H25C 0.980 .
C26 H26 1.000 .
C26 C27 1.505(9) .
C26 C31 1.522(7) .
C27 H27A 0.990 .
C27 H27B 0.990 .
C27 C28 1.537(9) .
C28 H28A 0.990 .
C28 H28B 0.990 .
C28 C29 1.515(10) .
C29 H29A 0.990 .
C29 H29B 0.990 .
C29 C30 1.504(10) .
C30 H30A 0.990 .
C30 H30B 0.990 .
C30 C31 1.524(8) .
C31 H31A 0.990 .
C31 H31B 0.990 .
C32 H32 1.000 .
C32 C33 1.510(7) .
C32 C37 1.530(7) .
C33 H33A 0.990 .
C33 H33B 0.990 .
C33 C34 1.518(9) .
C34 H34A 0.990 .
C34 H34B 0.990 .
C34 C35 1.503(10) .
C35 H35A 0.990 .
C35 H35B 0.990 .
C35 C36 1.501(11) .
C36 H36A 0.990 .
C36 H36B 0.990 .
C36 C37 1.541(9) .
C37 H37A 0.990 .
C37 H37B 0.990 .
O1 C39 1.231(11) .
O2 C41 1.233(13) .
C38 C39 1.535(15) .
C38 F1 1.345(16) .
C38 F2 1.257(19) .
C38 F3 1.347(18) .
C39 C40 1.392(14) .
C40 H40 0.950 .
C40 C41 1.403(14) .
C41 C42 1.537(18) .
C42 F4 1.39(2) .
C42 F5 1.27(2) .
C42 F6 1.336(18) .

loop_
_geom_torsion_atom_site_label_1
_geom_torsion_atom_site_label_2
_geom_torsion_atom_site_label_3
_geom_torsion_atom_site_label_4
_geom_torsion
C1 N1 B N2 179.8(5)
C1 N1 B C24 -64.8(7)
C1 N1 B C25 64.1(7)
C4 N1 B N2 3.5(7)
C4 N1 B C24 118.9(6)
C4 N1 B C25 -112.2(6)
C6 N2 B N1 1.4(8)
C6 N2 B C24 -114.7(6)
C6 N2 B C25 118.0(6)
C9 N2 B N1 179.0(6)
C9 N2 B C24 62.9(8)
C9 N2 B C25 -64.4(8)
B N1 C1 C2 -176.3(5)
B N1 C1 C10 6.1(9)
C4 N1 C1 C2 0.5(6)
C4 N1 C1 C10 -177.1(5)
N1 C1 C2 C3 -0.5(6)
N1 C1 C2 C11 177.5(5)
C10 C1 C2 C3 177.2(5)
C10 C1 C2 C11 -4.8(9)
C1 C2 C3 C4 0.2(6)
C1 C2 C3 C13 -179.5(5)
C11 C2 C3 C4 -177.7(5)
C11 C2 C3 C13 2.6(9)
B N1 C4 C3 176.5(5)
B N1 C4 C5 -5.2(8)
C1 N1 C4 C3 -0.4(6)
C1 N1 C4 C5 177.9(5)
C2 C3 C4 N1 0.1(6)
C2 C3 C4 C5 -178.0(5)
C13 C3 C4 N1 179.8(5)
C13 C3 C4 C5 1.7(10)
N1 C4 C5 C6 1.7(8)
N1 C4 C5 C18 -176.8(5)
C3 C4 C5 C6 179.6(5)
C3 C4 C5 C18 1.1(9)
C4 C5 C6 N2 3.0(8)
C4 C5 C6 C7 -179.8(6)
C18 C5 C6 N2 -178.5(5)
C18 C5 C6 C7 -1.3(10)
B N2 C6 C5 -4.5(9)
B N2 C6 C7 177.7(6)
C9 N2 C6 C5 177.5(6)
C9 N2 C6 C7 -0.4(7)
N2 C6 C7 C8 0.7(8)
N2 C6 C7 C14 179.1(7)
C5 C6 C7 C8 -176.7(7)
C5 C6 C7 C14 1.6(12)
C6 C7 C8 C9 -0.8(8)
C6 C7 C8 C15 -179.6(9)
C14 C7 C8 C9 -179.2(7)
C14 C7 C8 C15 1.9(14)
B N2 C9 C8 -178.1(6)
B N2 C9 C17 4.3(11)
C6 N2 C9 C8 -0.1(8)
C6 N2 C9 C17 -177.7(7)
C7 C8 C9 N2 0.6(9)
C7 C8 C9 C17 178.1(8)
C15 C8 C9 N2 179.5(8)
C15 C8 C9 C17 -3.0(14)
C1 C2 C11 C12 -91.8(8)
C3 C2 C11 C12 85.8(8)
C7 C8 C15 C16 -86.3(12)
C9 C8 C15 C16 95.0(12)
C4 C5 C18 C19 87.9(6)
C4 C5 C18 C23 -92.0(7)
C6 C5 C18 C19 -90.6(7)
C6 C5 C18 C23 89.5(6)
C5 C18 C19 C20 179.5(5)
C23 C18 C19 C20 -0.5(8)
C18 C19 C20 C21 -0.9(8)
C19 C20 C21 P -178.1(4)
C19 C20 C21 C22 1.5(8)
Ag P C21 C20 -21.8(5)
Ag P C21 C22 158.7(4)
C26 P C21 C20 -146.5(4)
C26 P C21 C22 33.9(5)
C32 P C21 C20 99.9(4)
C32 P C21 C22 -79.7(5)
P C21 C22 C23 178.7(4)
C20 C21 C22 C23 -0.8(8)
C5 C18 C23 C22 -178.8(5)
C19 C18 C23 C22 1.2(8)
C21 C22 C23 C18 -0.5(8)
Ag P C26 C27 -63.8(4)
Ag P C26 C31 59.3(4)
C21 P C26 C27 63.4(5)
C21 P C26 C31 -173.4(4)
C32 P C26 C27 174.1(4)
C32 P C26 C31 -62.8(4)
P C26 C27 C28 174.8(5)
C31 C26 C27 C28 52.7(8)
C26 C27 C28 C29 -56.9(10)
C27 C28 C29 C30 58.2(10)
C28 C29 C30 C31 -56.9(9)
P C26 C31 C30 -173.3(5)
C27 C26 C31 C30 -51.1(7)
C29 C30 C31 C26 53.7(8)
Ag P C32 C33 57.5(4)
Ag P C32 C37 -176.2(4)
C21 P C32 C33 -67.6(4)
C21 P C32 C37 58.6(4)
C26 P C32 C33 -179.6(4)
C26 P C32 C37 -53.4(5)
P C32 C33 C34 -173.5(4)
C37 C32 C33 C34 56.8(6)
C32 C33 C34 C35 -57.8(8)
C33 C34 C35 C36 57.3(9)
C34 C35 C36 C37 -57.2(9)
P C32 C37 C36 178.2(4)
C33 C32 C37 C36 -55.5(7)
C35 C36 C37 C32 56.6(8)
Ag O1 C39 C38 173.7(13)
Ag O1 C39 C40 -14(3)
F1 C38 C39 O1 167(2)
F1 C38 C39 C40 -7(3)
F2 C38 C39 O1 -71(2)
F2 C38 C39 C40 114.7(17)
F3 C38 C39 O1 47(2)
F3 C38 C39 C40 -127.3(16)
O1 C39 C40 C41 6(3)
C38 C39 C40 C41 178.7(16)
Ag O2 C41 C40 6(3)
Ag O2 C41 C42 174.8(12)
C39 C40 C41 O2 -3(3)
C39 C40 C41 C42 -170.8(17)
O2 C41 C42 F4 -59(2)
O2 C41 C42 F5 52(2)
O2 C41 C42 F6 173(2)
C40 C41 C42 F4 111(2)
C40 C41 C42 F5 -138.3(19)
C40 C41 C42 F6 -17(3)
